data_1563822
loop_
_publ_author_name
'Schwarzer, Sandra'
'B\"ohme, Uwe'
'Fels, Sabine'
'G\"unther, Betty'
'Brendler, Erica'

_publ_section_title
;
 (S)-N-[(2-hydroxynaphthalen-1-yl)methylidene]valine -- A valuable ligand
 for the preparation of chiral complexes
;
_journal_name_full 'Inorganica Chimica Acta'
_journal_page_first 136
_journal_page_last 147
_journal_paper_doi 10.1016/j.ica.2018.08.011
_journal_volume 483
_journal_year 2018
_chemical_absolute_configuration ad
_chemical_formula_moiety 'C28 H25 N O3 Si, C H Cl3'
_chemical_formula_sum 'C29 H26 Cl3 N O3 Si'
_chemical_formula_weight 570.95
_chemical_melting_point 383
_space_group_crystal_system orthorhombic
_space_group_IT_number 19
_space_group_name_Hall 'P 2ac 2ab'
_space_group_name_H-M_alt 'P 21 21 21'
_atom_sites_solution_hydrogens mixed
_cell_angle_alpha 90
_cell_angle_beta 90
_cell_angle_gamma 90
_cell_formula_units_Z 4
_cell_length_a 9.7871(2)
_cell_length_b 10.8431(2)
_cell_length_c 25.8544(6)
_cell_measurement_reflns_used 8571
_cell_measurement_temperature 153(2)
_cell_measurement_theta_max 29.30
_cell_measurement_theta_min 2.22
_cell_volume 2743.73(10)
_computing_cell_refinement 'SMART (Bruker, 2007) '
_computing_data_collection 'SMART (Bruker, 2007) '
_computing_data_reduction 'SAINT (Bruker, 2007) '
_computing_molecular_graphics 'ORTEP3 (Farrugia, 1997)'
_computing_publication_material 'SHELXL-2014/7 (Sheldrick 2014)'
_computing_structure_refinement 'SHELXL-2014/7 (Sheldrick, 2014)'
_computing_structure_solution 'SHELXS97 (Sheldrick, 2008)'
_diffrn_ambient_temperature 153(2)
_diffrn_measured_fraction_theta_full 0.999
_diffrn_measured_fraction_theta_max 0.997
_diffrn_measurement_device_type 'Bruker SMART CCD area-detector'
_diffrn_measurement_method 'phi and omega scans'
_diffrn_radiation_monochromator graphite
_diffrn_radiation_source 'sealed tube'
_diffrn_radiation_type MoK\a
_diffrn_radiation_wavelength 0.71073
_diffrn_reflns_av_R_equivalents 0.0216
_diffrn_reflns_av_unetI/netI 0.0277
_diffrn_reflns_Laue_measured_fraction_full 0.999
_diffrn_reflns_Laue_measured_fraction_max 0.997
_diffrn_reflns_limit_h_max 11
_diffrn_reflns_limit_h_min -12
_diffrn_reflns_limit_k_max 14
_diffrn_reflns_limit_k_min -8
_diffrn_reflns_limit_l_max 33
_diffrn_reflns_limit_l_min -33
_diffrn_reflns_number 18777
_diffrn_reflns_point_group_measured_fraction_full 0.999
_diffrn_reflns_point_group_measured_fraction_max 0.996
_diffrn_reflns_theta_full 25.242
_diffrn_reflns_theta_max 27.998
_diffrn_reflns_theta_min 2.452
_exptl_absorpt_coefficient_mu 0.410
_exptl_absorpt_correction_T_max 0.8699
_exptl_absorpt_correction_T_min 0.8244
_exptl_absorpt_correction_type multi-scan
_exptl_absorpt_process_details 'SADABS (Sheldrick 1996)'
_exptl_crystal_colour 'Pale Yellow'
_exptl_crystal_density_diffrn 1.382
_exptl_crystal_description Prism
_exptl_crystal_F_000 1184
_exptl_crystal_size_max 0.490
_exptl_crystal_size_mid 0.370
_exptl_crystal_size_min 0.350
_refine_diff_density_max 0.526
_refine_diff_density_min -0.401
_refine_diff_density_rms 0.044
_refine_ls_abs_structure_details
;
 Flack x determined using 2453 quotients [(I+)-(I-)]/[(I+)+(I-)]
 (Parsons, Flack and Wagner, Acta Cryst. B69 (2013) 249-259).
;
_refine_ls_abs_structure_Flack 0.000(15)
_refine_ls_extinction_coef .
_refine_ls_extinction_method none
_refine_ls_goodness_of_fit_ref 1.028
_refine_ls_hydrogen_treatment mixed
_refine_ls_matrix_type full
_refine_ls_number_parameters 340
_refine_ls_number_reflns 6606
_refine_ls_number_restraints 0
_refine_ls_restrained_S_all 1.028
_refine_ls_R_factor_all 0.0375
_refine_ls_R_factor_gt 0.0314
_refine_ls_shift/su_max 0.001
_refine_ls_shift/su_mean 0.000
_refine_ls_structure_factor_coef Fsqd
_refine_ls_weighting_details 'w=1/[\s^2^(Fo^2^)+(0.0387P)^2^+0.6905P] where P=(Fo^2^+2Fc^2^)/3'
_refine_ls_weighting_scheme calc
_refine_ls_wR_factor_gt 0.0741
_refine_ls_wR_factor_ref 0.0777
_reflns_Friedel_coverage 0.771
_reflns_Friedel_fraction_full 1.000
_reflns_Friedel_fraction_max 0.994
_reflns_number_gt 6000
_reflns_number_total 6606
_reflns_threshold_expression 'I > 2\s(I)'
_cod_data_source_file k21FF_2.cif
_cod_data_source_block k21FF_2
_cod_database_code 1563822
_shelx_space_group_comment
;
The symmetry employed for this shelxl refinement is uniquely defined
by the following loop, which should always be used as a source of
symmetry information in preference to the above space-group names.
They are only intended as comments.
;

loop_
_space_group_symop_operation_xyz
'x, y, z'
'-x+1/2, -y, z+1/2'
'-x, y+1/2, -z+1/2'
'x+1/2, -y+1/2, -z'

loop_
_atom_site_label
_atom_site_type_symbol
_atom_site_fract_x
_atom_site_fract_y
_atom_site_fract_z
_atom_site_U_iso_or_equiv
_atom_site_adp_type
_atom_site_occupancy
_atom_site_site_symmetry_order
_atom_site_calc_flag
_atom_site_refinement_flags_posn
_atom_site_refinement_flags_adp
_atom_site_refinement_flags_occupancy
_atom_site_disorder_assembly
_atom_site_disorder_group
Si1 Si 0.50959(6) 0.72767(5) 0.87584(2) 0.01790(12) Uani 1 1 d . . . . .
O1 O 0.48974(17) 0.59819(13) 0.83489(6) 0.0213(3) Uani 1 1 d . . . . .
O2 O 0.53020(16) 0.84180(13) 0.92764(6) 0.0212(3) Uani 1 1 d . . . . .
O3 O 0.5776(2) 0.86228(17) 1.01142(7) 0.0337(4) Uani 1 1 d . . . . .
N1 N 0.43498(19) 0.63563(16) 0.92919(7) 0.0181(4) Uani 1 1 d . . . . .
C1 C 0.2957(2) 0.50685(19) 0.87431(9) 0.0186(4) Uani 1 1 d . . . . .
C2 C 0.3815(2) 0.52642(19) 0.83163(9) 0.0195(4) Uani 1 1 d . . . . .
C3 C 0.3567(3) 0.4650(2) 0.78399(9) 0.0253(5) Uani 1 1 d . . . . .
H3 H 0.4165 0.4775 0.7555 0.030 Uiso 1 1 calc R U . . .
C4 C 0.2479(3) 0.3887(2) 0.77918(10) 0.0265(5) Uani 1 1 d . . . . .
H4 H 0.2330 0.3478 0.7472 0.032 Uiso 1 1 calc R U . . .
C5 C 0.0391(3) 0.2913(2) 0.81453(10) 0.0275(5) Uani 1 1 d . . . . .
H5 H 0.0230 0.2530 0.7821 0.033 Uiso 1 1 calc R U . . .
C6 C -0.0495(3) 0.2718(2) 0.85438(11) 0.0309(5) Uani 1 1 d . . . . .
H6 H -0.1261 0.2190 0.8499 0.037 Uiso 1 1 calc R U . . .
C7 C -0.0270(3) 0.3301(2) 0.90196(10) 0.0287(5) Uani 1 1 d . . . . .
H7 H -0.0892 0.3169 0.9296 0.034 Uiso 1 1 calc R U . . .
C8 C 0.0837(3) 0.4062(2) 0.90932(9) 0.0235(5) Uani 1 1 d . . . . .
H8 H 0.0966 0.4452 0.9418 0.028 Uiso 1 1 calc R U . . .
C9 C 0.1780(2) 0.42679(19) 0.86911(9) 0.0187(4) Uani 1 1 d . . . . .
C10 C 0.1548(2) 0.3679(2) 0.82090(9) 0.0215(4) Uani 1 1 d . . . . .
C11 C 0.3349(2) 0.55632(19) 0.92267(9) 0.0182(4) Uani 1 1 d . . . . .
H11 H 0.291(3) 0.533(2) 0.9534(10) 0.017(6) Uiso 1 1 d . . . . .
C12 C 0.4710(2) 0.6753(2) 0.98215(8) 0.0202(4) Uani 1 1 d . . . . .
H12 H 0.3853 0.6820 1.0030 0.024 Uiso 1 1 calc R U . . .
C13 C 0.5318(2) 0.8038(2) 0.97553(9) 0.0215(4) Uani 1 1 d . . . . .
C14 C 0.5713(3) 0.5889(2) 1.01046(9) 0.0240(5) Uani 1 1 d . . . . .
H14 H 0.6001 0.6319 1.0429 0.029 Uiso 1 1 calc R U . . .
C15 C 0.7001(3) 0.5652(3) 0.97890(11) 0.0319(6) Uani 1 1 d . . . . .
H15A H 0.7658 0.5188 0.9999 0.048 Uiso 1 1 calc R U . . .
H15B H 0.7406 0.6441 0.9686 0.048 Uiso 1 1 calc R U . . .
H15C H 0.6768 0.5175 0.9479 0.048 Uiso 1 1 calc R U . . .
C16 C 0.5035(3) 0.4685(2) 1.02649(10) 0.0319(6) Uani 1 1 d . . . . .
H16A H 0.4169 0.4863 1.0440 0.048 Uiso 1 1 calc R U . . .
H16B H 0.5640 0.4235 1.0501 0.048 Uiso 1 1 calc R U . . .
H16C H 0.4861 0.4181 0.9957 0.048 Uiso 1 1 calc R U . . .
C17 C 0.3868(2) 0.8290(2) 0.83974(9) 0.0209(4) Uani 1 1 d . . . . .
C18 C 0.3113(2) 0.9223(2) 0.86360(9) 0.0236(5) Uani 1 1 d . . . . .
H18 H 0.3180 0.9324 0.9000 0.028 Uiso 1 1 calc R U . . .
C19 C 0.2264(3) 1.0009(2) 0.83563(11) 0.0295(5) Uani 1 1 d . . . . .
H19 H 0.1768 1.0641 0.8528 0.035 Uiso 1 1 calc R U . . .
C20 C 0.2149(3) 0.9863(3) 0.78254(11) 0.0353(6) Uani 1 1 d . . . . .
H20 H 0.1582 1.0402 0.7631 0.042 Uiso 1 1 calc R U . . .
C21 C 0.2863(3) 0.8930(3) 0.75801(11) 0.0350(6) Uani 1 1 d . . . . .
H21 H 0.2770 0.8818 0.7217 0.042 Uiso 1 1 calc R U . . .
C22 C 0.3713(3) 0.8158(2) 0.78604(9) 0.0279(5) Uani 1 1 d . . . . .
H22 H 0.4201 0.7526 0.7686 0.033 Uiso 1 1 calc R U . . .
C23 C 0.6974(2) 0.7369(2) 0.86043(8) 0.0202(4) Uani 1 1 d . . . . .
C24 C 0.7736(3) 0.6342(2) 0.84517(9) 0.0253(5) Uani 1 1 d . . . . .
H24 H 0.7291 0.5568 0.8414 0.030 Uiso 1 1 calc R U . . .
C25 C 0.9130(3) 0.6425(3) 0.83539(10) 0.0290(5) Uani 1 1 d . . . . .
H25 H 0.9628 0.5709 0.8257 0.035 Uiso 1 1 calc R U . . .
C26 C 0.9794(3) 0.7543(3) 0.83976(10) 0.0325(6) Uani 1 1 d . . . . .
H26 H 1.0746 0.7601 0.8330 0.039 Uiso 1 1 calc R U . . .
C27 C 0.9066(3) 0.8575(3) 0.85397(11) 0.0350(6) Uani 1 1 d . . . . .
H27 H 0.9515 0.9350 0.8565 0.042 Uiso 1 1 calc R U . . .
C28 C 0.7676(3) 0.8488(2) 0.86471(10) 0.0278(5) Uani 1 1 d . . . . .
H28 H 0.7193 0.9206 0.8752 0.033 Uiso 1 1 calc R U . . .
C29 C 0.5232(3) 0.1449(2) 0.91317(10) 0.0310(5) Uani 1 1 d . . . . .
H29 H 0.5179 0.0528 0.9115 0.037 Uiso 1 1 calc R U . . .
Cl1 Cl 0.36900(7) 0.20063(6) 0.93906(3) 0.04125(18) Uani 1 1 d . . . . .
Cl2 Cl 0.66135(7) 0.18538(8) 0.95283(3) 0.04566(19) Uani 1 1 d . . . . .
Cl3 Cl 0.54666(11) 0.20108(13) 0.85055(4) 0.0758(3) Uani 1 1 d . . . . .

loop_
_atom_site_aniso_label
_atom_site_aniso_U_11
_atom_site_aniso_U_22
_atom_site_aniso_U_33
_atom_site_aniso_U_23
_atom_site_aniso_U_13
_atom_site_aniso_U_12
Si1 0.0171(3) 0.0176(2) 0.0189(3) -0.0017(2) 0.0006(2) -0.0012(2)
O1 0.0190(8) 0.0223(7) 0.0225(8) -0.0049(6) 0.0021(7) -0.0028(6)
O2 0.0231(8) 0.0184(7) 0.0221(8) -0.0034(6) 0.0008(6) -0.0022(6)
O3 0.0468(12) 0.0261(9) 0.0284(10) -0.0064(7) -0.0080(8) -0.0093(8)
N1 0.0184(9) 0.0178(8) 0.0182(9) -0.0032(7) -0.0007(7) -0.0003(7)
C1 0.0179(10) 0.0167(9) 0.0213(10) -0.0015(8) -0.0018(9) 0.0015(8)
C2 0.0181(11) 0.0176(10) 0.0227(11) -0.0031(8) -0.0015(9) 0.0019(8)
C3 0.0245(12) 0.0302(12) 0.0212(11) -0.0062(9) 0.0028(10) 0.0003(10)
C4 0.0281(13) 0.0296(12) 0.0218(11) -0.0082(10) -0.0032(10) 0.0004(10)
C5 0.0275(12) 0.0243(12) 0.0306(12) -0.0076(10) -0.0072(10) -0.0016(9)
C6 0.0231(12) 0.0279(12) 0.0416(14) -0.0031(11) -0.0054(11) -0.0074(10)
C7 0.0229(12) 0.0285(12) 0.0348(13) 0.0012(10) 0.0033(10) -0.0036(10)
C8 0.0246(12) 0.0220(11) 0.0238(12) -0.0011(9) -0.0014(9) -0.0013(9)
C9 0.0174(10) 0.0165(9) 0.0224(11) -0.0009(8) -0.0035(9) 0.0018(8)
C10 0.0195(11) 0.0202(10) 0.0248(11) -0.0038(8) -0.0056(9) 0.0022(9)
C11 0.0157(10) 0.0172(10) 0.0217(11) -0.0001(8) 0.0010(9) 0.0018(8)
C12 0.0227(11) 0.0208(10) 0.0171(10) -0.0042(8) -0.0003(9) -0.0030(9)
C13 0.0199(11) 0.0208(10) 0.0237(11) -0.0055(8) -0.0006(9) 0.0014(9)
C14 0.0287(13) 0.0228(11) 0.0205(11) 0.0004(9) -0.0065(10) -0.0022(9)
C15 0.0275(13) 0.0341(13) 0.0342(13) 0.0049(11) -0.0060(11) 0.0049(11)
C16 0.0394(15) 0.0269(12) 0.0293(13) 0.0050(9) -0.0061(12) -0.0051(12)
C17 0.0168(10) 0.0215(10) 0.0244(11) 0.0025(9) 0.0014(9) -0.0040(8)
C18 0.0182(11) 0.0267(11) 0.0260(12) 0.0003(9) -0.0002(9) -0.0031(9)
C19 0.0208(12) 0.0262(12) 0.0414(15) 0.0008(11) -0.0022(11) 0.0027(10)
C20 0.0307(14) 0.0373(14) 0.0379(15) 0.0101(12) -0.0073(12) 0.0036(12)
C21 0.0391(16) 0.0422(15) 0.0238(13) 0.0061(11) -0.0015(11) 0.0007(12)
C22 0.0290(13) 0.0312(12) 0.0234(11) 0.0028(10) 0.0029(10) -0.0008(10)
C23 0.0166(10) 0.0245(10) 0.0195(10) -0.0003(8) -0.0012(8) -0.0011(8)
C24 0.0244(12) 0.0264(11) 0.0251(12) -0.0016(9) 0.0007(10) 0.0013(9)
C25 0.0228(12) 0.0365(13) 0.0277(13) -0.0020(11) -0.0007(10) 0.0079(10)
C26 0.0180(11) 0.0499(15) 0.0297(13) -0.0039(11) 0.0001(10) -0.0022(11)
C27 0.0280(14) 0.0396(14) 0.0374(15) -0.0080(12) 0.0044(11) -0.0115(11)
C28 0.0236(12) 0.0254(12) 0.0345(13) -0.0041(10) 0.0048(10) -0.0028(9)
C29 0.0268(13) 0.0284(12) 0.0377(14) 0.0028(10) 0.0037(11) -0.0022(10)
Cl1 0.0276(3) 0.0327(3) 0.0635(5) -0.0121(3) 0.0051(3) -0.0005(3)
Cl2 0.0294(3) 0.0536(4) 0.0540(4) 0.0059(3) -0.0074(3) -0.0076(3)
Cl3 0.0615(6) 0.1235(9) 0.0425(5) 0.0276(5) 0.0020(4) -0.0249(6)

loop_
_atom_type_symbol
_atom_type_description
_atom_type_scat_dispersion_real
_atom_type_scat_dispersion_imag
_atom_type_scat_source
C C 0.0033 0.0016 'International Tables Vol C Tables 4.2.6.8 and 6.1.1.4'
H H 0.0000 0.0000 'International Tables Vol C Tables 4.2.6.8 and 6.1.1.4'
N N 0.0061 0.0033 'International Tables Vol C Tables 4.2.6.8 and 6.1.1.4'
O O 0.0106 0.0060 'International Tables Vol C Tables 4.2.6.8 and 6.1.1.4'
Si Si 0.0817 0.0704 'International Tables Vol C Tables 4.2.6.8 and 6.1.1.4'
Cl Cl 0.1484 0.1585 'International Tables Vol C Tables 4.2.6.8 and 6.1.1.4'

loop_
_geom_angle_atom_site_label_1
_geom_angle_atom_site_label_2
_geom_angle_atom_site_label_3
_geom_angle
_geom_angle_site_symmetry_1
_geom_angle_site_symmetry_3
O1 Si1 O2 169.82(8) . .
O1 Si1 N1 88.55(8) . .
O2 Si1 N1 82.14(8) . .
O1 Si1 C17 95.56(9) . .
O2 Si1 C17 92.20(9) . .
N1 Si1 C17 115.67(9) . .
O1 Si1 C23 91.30(9) . .
O2 Si1 C23 90.65(9) . .
N1 Si1 C23 124.81(9) . .
C17 Si1 C23 119.25(10) . .
C2 O1 Si1 126.55(14) . .
C13 O2 Si1 118.75(14) . .
C11 N1 C12 119.14(19) . .
C11 N1 Si1 123.42(16) . .
C12 N1 Si1 116.05(14) . .
C2 C1 C11 118.4(2) . .
C2 C1 C9 119.6(2) . .
C11 C1 C9 121.7(2) . .
O1 C2 C1 121.38(19) . .
O1 C2 C3 118.0(2) . .
C1 C2 C3 120.6(2) . .
C4 C3 C2 120.0(2) . .
C4 C3 H3 120.0 . .
C2 C3 H3 120.0 . .
C3 C4 C10 121.9(2) . .
C3 C4 H4 119.1 . .
C10 C4 H4 119.1 . .
C6 C5 C10 120.8(2) . .
C6 C5 H5 119.6 . .
C10 C5 H5 119.6 . .
C5 C6 C7 119.6(2) . .
C5 C6 H6 120.2 . .
C7 C6 H6 120.2 . .
C8 C7 C6 121.1(2) . .
C8 C7 H7 119.5 . .
C6 C7 H7 119.5 . .
C7 C8 C9 120.6(2) . .
C7 C8 H8 119.7 . .
C9 C8 H8 119.7 . .
C8 C9 C10 118.2(2) . .
C8 C9 C1 123.2(2) . .
C10 C9 C1 118.6(2) . .
C5 C10 C9 119.7(2) . .
C5 C10 C4 121.0(2) . .
C9 C10 C4 119.3(2) . .
N1 C11 C1 124.3(2) . .
N1 C11 H11 114.4(15) . .
C1 C11 H11 121.3(16) . .
N1 C12 C13 104.77(17) . .
N1 C12 C14 114.51(18) . .
C13 C12 C14 111.11(18) . .
N1 C12 H12 108.8 . .
C13 C12 H12 108.8 . .
C14 C12 H12 108.8 . .
O3 C13 O2 124.5(2) . .
O3 C13 C12 122.5(2) . .
O2 C13 C12 112.98(18) . .
C16 C14 C15 111.2(2) . .
C16 C14 C12 111.9(2) . .
C15 C14 C12 112.0(2) . .
C16 C14 H14 107.1 . .
C15 C14 H14 107.1 . .
C12 C14 H14 107.1 . .
C14 C15 H15A 109.5 . .
C14 C15 H15B 109.5 . .
H15A C15 H15B 109.5 . .
C14 C15 H15C 109.5 . .
H15A C15 H15C 109.5 . .
H15B C15 H15C 109.5 . .
C14 C16 H16A 109.5 . .
C14 C16 H16B 109.5 . .
H16A C16 H16B 109.5 . .
C14 C16 H16C 109.5 . .
H16A C16 H16C 109.5 . .
H16B C16 H16C 109.5 . .
C18 C17 C22 117.0(2) . .
C18 C17 Si1 122.92(18) . .
C22 C17 Si1 120.06(18) . .
C19 C18 C17 122.0(2) . .
C19 C18 H18 119.0 . .
C17 C18 H18 119.0 . .
C20 C19 C18 119.5(2) . .
C20 C19 H19 120.2 . .
C18 C19 H19 120.2 . .
C21 C20 C19 119.8(3) . .
C21 C20 H20 120.1 . .
C19 C20 H20 120.1 . .
C20 C21 C22 120.4(2) . .
C20 C21 H21 119.8 . .
C22 C21 H21 119.8 . .
C21 C22 C17 121.4(2) . .
C21 C22 H22 119.3 . .
C17 C22 H22 119.3 . .
C24 C23 C28 116.8(2) . .
C24 C23 Si1 122.58(17) . .
C28 C23 Si1 120.60(17) . .
C25 C24 C23 121.6(2) . .
C25 C24 H24 119.2 . .
C23 C24 H24 119.2 . .
C26 C25 C24 120.2(2) . .
C26 C25 H25 119.9 . .
C24 C25 H25 119.9 . .
C27 C26 C25 119.5(2) . .
C27 C26 H26 120.2 . .
C25 C26 H26 120.2 . .
C26 C27 C28 120.3(3) . .
C26 C27 H27 119.9 . .
C28 C27 H27 119.9 . .
C27 C28 C23 121.5(2) . .
C27 C28 H28 119.2 . .
C23 C28 H28 119.2 . .
Cl3 C29 Cl2 110.72(14) . .
Cl3 C29 Cl1 110.24(15) . .
Cl2 C29 Cl1 110.68(15) . .
Cl3 C29 H29 108.4 . .
Cl2 C29 H29 108.4 . .
Cl1 C29 H29 108.4 . .

loop_
_geom_bond_atom_site_label_1
_geom_bond_atom_site_label_2
_geom_bond_distance
_geom_bond_site_symmetry_2
Si1 O1 1.7692(15) .
Si1 O2 1.8345(16) .
Si1 N1 1.853(2) .
Si1 C17 1.877(2) .
Si1 C23 1.883(2) .
O1 C2 1.317(3) .
O2 C13 1.305(3) .
O3 C13 1.210(3) .
N1 C11 1.314(3) .
N1 C12 1.478(3) .
C1 C2 1.403(3) .
C1 C11 1.414(3) .
C1 C9 1.449(3) .
C2 C3 1.421(3) .
C3 C4 1.355(4) .
C3 H3 0.9500 .
C4 C10 1.430(3) .
C4 H4 0.9500 .
C5 C6 1.363(4) .
C5 C10 1.413(3) .
C5 H5 0.9500 .
C6 C7 1.401(4) .
C6 H6 0.9500 .
C7 C8 1.374(3) .
C7 H7 0.9500 .
C8 C9 1.408(3) .
C8 H8 0.9500 .
C9 C10 1.419(3) .
C11 H11 0.94(3) .
C12 C13 1.525(3) .
C12 C14 1.542(3) .
C12 H12 1.0000 .
C14 C16 1.522(3) .
C14 C15 1.524(4) .
C14 H14 1.0000 .
C15 H15A 0.9800 .
C15 H15B 0.9800 .
C15 H15C 0.9800 .
C16 H16A 0.9800 .
C16 H16B 0.9800 .
C16 H16C 0.9800 .
C17 C18 1.396(3) .
C17 C22 1.404(3) .
C18 C19 1.392(3) .
C18 H18 0.9500 .
C19 C20 1.386(4) .
C19 H19 0.9500 .
C20 C21 1.383(4) .
C20 H20 0.9500 .
C21 C22 1.385(4) .
C21 H21 0.9500 .
C22 H22 0.9500 .
C23 C24 1.398(3) .
C23 C28 1.400(3) .
C24 C25 1.391(3) .
C24 H24 0.9500 .
C25 C26 1.380(4) .
C25 H25 0.9500 .
C26 C27 1.376(4) .
C26 H26 0.9500 .
C27 C28 1.391(4) .
C27 H27 0.9500 .
C28 H28 0.9500 .
C29 Cl3 1.745(3) .
C29 Cl2 1.753(3) .
C29 Cl1 1.758(3) .
C29 H29 1.0000 .

loop_
_geom_hbond_atom_site_label_D
_geom_hbond_atom_site_label_H
_geom_hbond_atom_site_label_A
_geom_hbond_distance_DH
_geom_hbond_distance_HA
_geom_hbond_distance_DA
_geom_hbond_angle_DHA
_geom_hbond_site_symmetry_A
C11 H11 O3 0.94(3) 2.55(3) 3.166(3) 123.7(19) 4_467
C29 H29 O2 1.00 2.33 3.308(3) 165.9 1_545

loop_
_geom_torsion_atom_site_label_1
_geom_torsion_atom_site_label_2
_geom_torsion_atom_site_label_3
_geom_torsion_atom_site_label_4
_geom_torsion
_geom_torsion_site_symmetry_1
_geom_torsion_site_symmetry_2
_geom_torsion_site_symmetry_3
_geom_torsion_site_symmetry_4
O2 Si1 O1 C2 68.3(5) . . . .
N1 Si1 O1 C2 44.51(18) . . . .
C17 Si1 O1 C2 -71.15(19) . . . .
C23 Si1 O1 C2 169.30(18) . . . .
O1 Si1 O2 C13 -2.2(6) . . . .
N1 Si1 O2 C13 21.87(16) . . . .
C17 Si1 O2 C13 137.49(17) . . . .
C23 Si1 O2 C13 -103.21(17) . . . .
O1 Si1 N1 C11 -37.28(18) . . . .
O2 Si1 N1 C11 146.84(18) . . . .
C17 Si1 N1 C11 58.2(2) . . . .
C23 Si1 N1 C11 -127.86(18) . . . .
O1 Si1 N1 C12 156.35(16) . . . .
O2 Si1 N1 C12 -19.53(15) . . . .
C17 Si1 N1 C12 -108.18(17) . . . .
C23 Si1 N1 C12 65.77(19) . . . .
Si1 O1 C2 C1 -29.8(3) . . . .
Si1 O1 C2 C3 152.58(17) . . . .
C11 C1 C2 O1 -6.1(3) . . . .
C9 C1 C2 O1 -179.76(19) . . . .
C11 C1 C2 C3 171.4(2) . . . .
C9 C1 C2 C3 -2.2(3) . . . .
O1 C2 C3 C4 178.9(2) . . . .
C1 C2 C3 C4 1.3(4) . . . .
C2 C3 C4 C10 0.5(4) . . . .
C10 C5 C6 C7 1.1(4) . . . .
C5 C6 C7 C8 -0.4(4) . . . .
C6 C7 C8 C9 -0.4(4) . . . .
C7 C8 C9 C10 0.5(3) . . . .
C7 C8 C9 C1 179.3(2) . . . .
C2 C1 C9 C8 -177.3(2) . . . .
C11 C1 C9 C8 9.2(3) . . . .
C2 C1 C9 C10 1.5(3) . . . .
C11 C1 C9 C10 -172.0(2) . . . .
C6 C5 C10 C9 -1.0(4) . . . .
C6 C5 C10 C4 -179.9(2) . . . .
C8 C9 C10 C5 0.1(3) . . . .
C1 C9 C10 C5 -178.7(2) . . . .
C8 C9 C10 C4 179.1(2) . . . .
C1 C9 C10 C4 0.2(3) . . . .
C3 C4 C10 C5 177.7(2) . . . .
C3 C4 C10 C9 -1.2(4) . . . .
C12 N1 C11 C1 -176.6(2) . . . .
Si1 N1 C11 C1 17.4(3) . . . .
C2 C1 C11 N1 11.1(3) . . . .
C9 C1 C11 N1 -175.3(2) . . . .
C11 N1 C12 C13 -152.66(19) . . . .
Si1 N1 C12 C13 14.3(2) . . . .
C11 N1 C12 C14 85.4(3) . . . .
Si1 N1 C12 C14 -107.65(19) . . . .
Si1 O2 C13 O3 160.6(2) . . . .
Si1 O2 C13 C12 -18.6(2) . . . .
N1 C12 C13 O3 -177.0(2) . . . .
C14 C12 C13 O3 -52.9(3) . . . .
N1 C12 C13 O2 2.2(2) . . . .
C14 C12 C13 O2 126.4(2) . . . .
N1 C12 C14 C16 -72.3(3) . . . .
C13 C12 C14 C16 169.22(19) . . . .
N1 C12 C14 C15 53.4(3) . . . .
C13 C12 C14 C15 -65.1(2) . . . .
O1 Si1 C17 C18 150.68(19) . . . .
O2 Si1 C17 C18 -22.7(2) . . . .
N1 Si1 C17 C18 59.6(2) . . . .
C23 Si1 C17 C18 -114.7(2) . . . .
O1 Si1 C17 C22 -31.7(2) . . . .
O2 Si1 C17 C22 154.94(19) . . . .
N1 Si1 C17 C22 -122.73(19) . . . .
C23 Si1 C17 C22 63.0(2) . . . .
C22 C17 C18 C19 -1.4(3) . . . .
Si1 C17 C18 C19 176.35(19) . . . .
C17 C18 C19 C20 0.6(4) . . . .
C18 C19 C20 C21 0.8(4) . . . .
C19 C20 C21 C22 -1.3(4) . . . .
C20 C21 C22 C17 0.5(4) . . . .
C18 C17 C22 C21 0.8(4) . . . .
Si1 C17 C22 C21 -176.9(2) . . . .
O1 Si1 C23 C24 -26.3(2) . . . .
O2 Si1 C23 C24 143.7(2) . . . .
N1 Si1 C23 C24 62.8(2) . . . .
C17 Si1 C23 C24 -123.4(2) . . . .
O1 Si1 C23 C28 154.7(2) . . . .
O2 Si1 C23 C28 -35.3(2) . . . .
N1 Si1 C23 C28 -116.1(2) . . . .
C17 Si1 C23 C28 57.6(2) . . . .
C28 C23 C24 C25 0.8(4) . . . .
Si1 C23 C24 C25 -178.15(19) . . . .
C23 C24 C25 C26 -1.1(4) . . . .
C24 C25 C26 C27 0.2(4) . . . .
C25 C26 C27 C28 1.1(4) . . . .
C26 C27 C28 C23 -1.4(4) . . . .
C24 C23 C28 C27 0.4(4) . . . .
Si1 C23 C28 C27 179.4(2) . . . .
